data_7244809
loop_
_publ_author_name
'Hatcher, Lauren E.'
'Coulson, Ben A.'

_publ_section_title
;
 Exploring the influence of polymorphism and chromophore co-ligands on
 linkage isomer photoswitching in [Pd(bpy4dca)(NO2)2]
;
_journal_name_full CrystEngComm
_journal_paper_doi 10.1039/D2CE00213B
_journal_year 2022
_chemical_formula_moiety 'C14 H12 N4 O8 Pd'
_chemical_formula_sum 'C14 H12 N4 O8 Pd'
_chemical_formula_weight 470.68
_chemical_name_systematic
;
Dinitro-(dimethyl 2,2'-bipyridine-4,4'-dicarboxylate)palladium(II)
;
_chemical_properties_physical Light-sensitive,Photo-sensitive
_space_group_crystal_system monoclinic
_space_group_IT_number 14
_space_group_name_Hall '-P 2yn'
_space_group_name_H-M_alt 'P 1 21/n 1'
_atom_sites_solution_hydrogens geom
_audit_creation_method SHELXL-2018/3
_audit_update_record
;
2022-02-14 deposited with the CCDC.	2022-03-25 downloaded from the CCDC.
;
_cell_angle_alpha 90
_cell_angle_beta 95.196(3)
_cell_angle_gamma 90
_cell_formula_units_Z 4
_cell_length_a 8.4629(3)
_cell_length_b 7.7277(3)
_cell_length_c 24.8938(7)
_cell_measurement_reflns_used 2850
_cell_measurement_temperature 150(2)
_cell_measurement_theta_max 28.8480
_cell_measurement_theta_min 3.6260
_cell_volume 1621.33(10)
_computing_cell_refinement 'CrysAlisPro 1.171.40.67a (Rigaku OD, 2019)'
_computing_data_collection 'CrysAlisPro 1.171.40.67a (Rigaku OD, 2019)'
_computing_data_reduction 'CrysAlisPro 1.171.40.67a (Rigaku OD, 2019)'
_computing_structure_refinement 'SHELXL-2018/3 (Sheldrick, 2018)'
_computing_structure_solution 'SHELXT 2018/2 (Sheldrick, 2018)'
_diffrn_ambient_temperature 150(2)
_diffrn_detector_area_resol_mean 10.3795
_diffrn_measured_fraction_theta_full 0.997
_diffrn_measured_fraction_theta_max 0.998
_diffrn_measurement_device_type 'Xcalibur, Atlas, Gemini ultra'
_diffrn_measurement_method '\w scans'
_diffrn_radiation_type MoK\a
_diffrn_radiation_wavelength 0.71073
_diffrn_reflns_av_R_equivalents 0.0425
_diffrn_reflns_av_unetI/netI 0.0708
_diffrn_reflns_Laue_measured_fraction_full 0.997
_diffrn_reflns_Laue_measured_fraction_max 0.998
_diffrn_reflns_limit_h_max 10
_diffrn_reflns_limit_h_min -7
_diffrn_reflns_limit_k_max 9
_diffrn_reflns_limit_k_min -9
_diffrn_reflns_limit_l_max 30
_diffrn_reflns_limit_l_min -31
_diffrn_reflns_number 6851
_diffrn_reflns_point_group_measured_fraction_full 0.997
_diffrn_reflns_point_group_measured_fraction_max 0.998
_diffrn_reflns_theta_full 25.242
_diffrn_reflns_theta_max 26.372
_diffrn_reflns_theta_min 3.287
_diffrn_source 'fine-focus sealed X-ray tube'
_diffrn_source_type 'Enhance (Mo) X-ray Source'
_exptl_absorpt_coefficient_mu 1.201
_exptl_absorpt_correction_T_max 1.00000
_exptl_absorpt_correction_T_min 0.90635
_exptl_absorpt_correction_type multi-scan
_exptl_absorpt_process_details
;
CrysAlisPro 1.171.40.67a (Rigaku Oxford Diffraction, 2019)
Empirical absorption correction using spherical harmonics,
 implemented in SCALE3 ABSPACK scaling algorithm.
;
_exptl_crystal_colour yellow
_exptl_crystal_density_diffrn 1.928
_exptl_crystal_description block
_exptl_crystal_F_000 936
_exptl_crystal_recrystallization_method 'Re-crystallisation from solvent: Acetonitrile/water'
_exptl_crystal_size_max 0.300
_exptl_crystal_size_mid 0.200
_exptl_crystal_size_min 0.100
_refine_diff_density_max 0.773
_refine_diff_density_min -0.606
_refine_diff_density_rms 0.116
_refine_ls_extinction_method none
_refine_ls_goodness_of_fit_ref 1.019
_refine_ls_hydrogen_treatment constr
_refine_ls_matrix_type full
_refine_ls_number_parameters 246
_refine_ls_number_reflns 3315
_refine_ls_number_restraints 207
_refine_ls_restrained_S_all 0.987
_refine_ls_R_factor_all 0.0617
_refine_ls_R_factor_gt 0.0393
_refine_ls_shift/su_max 0.001
_refine_ls_shift/su_mean 0.000
_refine_ls_structure_factor_coef Fsqd
_refine_ls_weighting_details 'w=1/[\s^2^(Fo^2^)+(0.0211P)^2^+0.7918P] where P=(Fo^2^+2Fc^2^)/3'
_refine_ls_weighting_scheme calc
_refine_ls_wR_factor_gt 0.0690
_refine_ls_wR_factor_ref 0.0780
_reflns_Friedel_coverage 0.000
_reflns_number_gt 2541
_reflns_number_total 3315
_reflns_threshold_expression 'I > 2\s(I)'
_cod_data_source_file d2ce00213b3.cif
_cod_data_source_block Poly2_GS_150K
_cod_original_sg_symbol_H-M 'P 21/n'
_cod_database_code 7244809
_shelx_shelxl_version_number 2018/3
_shelx_space_group_comment
;
The symmetry employed for this shelxl refinement is uniquely defined
by the following loop, which should always be used as a source of
symmetry information in preference to the above space-group names.
They are only intended as comments.
;
_shelx_estimated_absorpt_t_min 0.715
_shelx_estimated_absorpt_t_max 0.889

loop_
_space_group_symop_operation_xyz
'x, y, z'
'-x+1/2, y+1/2, -z+1/2'
'-x, -y, -z'
'x-1/2, -y-1/2, z-1/2'

loop_
_atom_site_label
_atom_site_type_symbol
_atom_site_fract_x
_atom_site_fract_y
_atom_site_fract_z
_atom_site_U_iso_or_equiv
_atom_site_adp_type
_atom_site_occupancy
_atom_site_site_symmetry_order
_atom_site_calc_flag
_atom_site_refinement_flags_posn
_atom_site_refinement_flags_adp
_atom_site_refinement_flags_occupancy
_atom_site_disorder_assembly
_atom_site_disorder_group
Pd1 Pd 0.27928(4) 0.55782(4) 0.50647(2) 0.01933(11) Uani 1 1 d . . . . .
O1 O 0.4241(4) 0.7733(5) 0.43325(15) 0.0571(11) Uani 1 1 d . . . . .
O2 O 0.2305(4) 0.8944(4) 0.46556(13) 0.0471(9) Uani 1 1 d . . . . .
O5 O 0.6516(4) 0.9668(4) 0.73640(11) 0.0345(8) Uani 1 1 d . . . . .
O6 O 0.5778(3) 0.7127(3) 0.76988(10) 0.0243(7) Uani 1 1 d . . . . .
O7 O 0.2324(3) -0.0170(3) 0.72227(10) 0.0231(7) Uani 1 1 d . . . . .
O8 O 0.0475(4) -0.1241(3) 0.66056(11) 0.0295(7) Uani 1 1 d . . . . .
N1 N 0.3161(4) 0.7682(4) 0.46237(13) 0.0254(8) Uani 1 1 d . . . . .
N3 N 0.3819(4) 0.6584(4) 0.57680(12) 0.0200(8) Uani 1 1 d . . . . .
N4 N 0.2410(4) 0.3579(4) 0.55740(12) 0.0194(8) Uani 1 1 d . . . . .
C1 C 0.4586(5) 0.8095(5) 0.58290(16) 0.0245(10) Uani 1 1 d . . . . .
H1 H 0.467548 0.880008 0.552059 0.029 Uiso 1 1 calc R U . . .
C2 C 0.5250(5) 0.8666(5) 0.63226(16) 0.0234(10) Uani 1 1 d . . . . .
H2 H 0.577955 0.974995 0.635268 0.028 Uiso 1 1 calc R U . . .
C3 C 0.5140(5) 0.7647(5) 0.67737(15) 0.0200(9) Uani 1 1 d . . . . .
C4 C 0.4365(5) 0.6070(5) 0.67161(15) 0.0187(9) Uani 1 1 d . . . . .
H4 H 0.427255 0.535011 0.702113 0.022 Uiso 1 1 calc R U . . .
C5 C 0.3722(5) 0.5549(5) 0.62078(14) 0.0182(9) Uani 1 1 d . . . . .
C6 C 0.2905(5) 0.3887(5) 0.60996(15) 0.0172(9) Uani 1 1 d . . . . .
C7 C 0.2664(5) 0.2691(5) 0.64925(15) 0.0193(9) Uani 1 1 d . . . . .
H7 H 0.302131 0.291991 0.685843 0.023 Uiso 1 1 calc R U . . .
C8 C 0.1895(5) 0.1148(5) 0.63522(15) 0.0194(9) Uani 1 1 d . . . . .
C9 C 0.1394(5) 0.0838(5) 0.58119(16) 0.0240(10) Uani 1 1 d . . . . .
H9 H 0.087389 -0.021128 0.570409 0.029 Uiso 1 1 calc R U . . .
C10 C 0.1672(5) 0.2091(5) 0.54376(16) 0.0238(10) Uani 1 1 d . . . . .
H10 H 0.132628 0.189047 0.506912 0.029 Uiso 1 1 calc R U . . .
C11 C 0.5883(5) 0.8283(6) 0.73065(16) 0.0247(10) Uani 1 1 d . . . . .
C12 C 0.6607(5) 0.7593(6) 0.82165(16) 0.0328(11) Uani 1 1 d . . . . .
H12A H 0.770376 0.791368 0.816518 0.049 Uiso 1 1 calc R U . . .
H12B H 0.660585 0.660432 0.846289 0.049 Uiso 1 1 calc R U . . .
H12C H 0.606970 0.857559 0.836981 0.049 Uiso 1 1 calc R U . . .
C13 C 0.1611(5) -0.0146(5) 0.67828(15) 0.0208(9) Uani 1 1 d . . . . .
C14 C 0.0034(6) -0.2535(5) 0.69887(16) 0.0316(11) Uani 1 1 d . . . . .
H14A H -0.074018 -0.333427 0.680798 0.047 Uiso 1 1 calc R U . . .
H14B H -0.043401 -0.196247 0.728772 0.047 Uiso 1 1 calc R U . . .
H14C H 0.098051 -0.317992 0.712854 0.047 Uiso 1 1 calc R U . . .
N2 N 0.1777(4) 0.4471(4) 0.43908(13) 0.0232(8) Uani 1 1 d . . . . .
O3 O 0.2559(4) 0.4272(4) 0.40036(12) 0.0435(9) Uani 1 1 d . . . . .
O4 O 0.0377(4) 0.4059(5) 0.43547(13) 0.0521(10) Uani 1 1 d . . . . .

loop_
_atom_site_aniso_label
_atom_site_aniso_U_11
_atom_site_aniso_U_22
_atom_site_aniso_U_33
_atom_site_aniso_U_23
_atom_site_aniso_U_13
_atom_site_aniso_U_12
Pd1 0.02275(19) 0.02113(18) 0.01400(16) 0.00150(14) 0.00110(12) 0.00176(15)
O1 0.047(2) 0.053(2) 0.077(3) 0.036(2) 0.036(2) 0.0156(19)
O2 0.064(3) 0.0312(19) 0.048(2) 0.0096(16) 0.0155(18) 0.0183(17)
O5 0.046(2) 0.0284(18) 0.0289(17) -0.0080(14) 0.0033(15) -0.0179(15)
O6 0.0317(18) 0.0225(16) 0.0172(14) -0.0018(12) -0.0050(13) -0.0052(13)
O7 0.0280(17) 0.0241(15) 0.0165(14) 0.0005(12) -0.0012(13) -0.0010(13)
O8 0.040(2) 0.0223(15) 0.0242(15) 0.0056(13) -0.0059(14) -0.0105(14)
N1 0.029(2) 0.028(2) 0.0178(18) 0.0031(16) -0.0018(17) 0.0050(17)
N3 0.0198(19) 0.0208(18) 0.0190(17) 0.0019(15) 0.0006(15) 0.0004(15)
N4 0.021(2) 0.0243(19) 0.0129(16) -0.0009(14) -0.0003(14) 0.0037(15)
C1 0.026(3) 0.022(2) 0.026(2) 0.0021(19) 0.0051(19) 0.0020(19)
C2 0.026(3) 0.017(2) 0.028(2) -0.0003(18) 0.0027(19) -0.0029(18)
C3 0.018(2) 0.020(2) 0.023(2) -0.0030(18) 0.0039(18) 0.0039(17)
C4 0.020(2) 0.021(2) 0.016(2) 0.0004(17) 0.0046(17) 0.0004(17)
C5 0.020(2) 0.019(2) 0.0160(19) 0.0005(17) 0.0020(17) 0.0022(18)
C6 0.018(2) 0.019(2) 0.0154(19) -0.0010(16) 0.0004(17) 0.0040(17)
C7 0.020(2) 0.022(2) 0.016(2) -0.0008(17) 0.0008(17) 0.0015(18)
C8 0.022(2) 0.020(2) 0.016(2) -0.0009(17) 0.0015(17) 0.0009(18)
C9 0.026(2) 0.021(2) 0.024(2) -0.0024(18) -0.0013(19) -0.0015(18)
C10 0.026(3) 0.027(2) 0.018(2) -0.0017(19) -0.0042(18) 0.0015(19)
C11 0.021(2) 0.028(2) 0.025(2) -0.006(2) 0.0008(19) 0.0008(19)
C12 0.037(3) 0.036(3) 0.024(2) -0.007(2) -0.004(2) -0.009(2)
C13 0.024(2) 0.017(2) 0.021(2) -0.0026(18) 0.0024(18) 0.0024(18)
C14 0.046(3) 0.025(2) 0.023(2) 0.0059(19) -0.002(2) -0.011(2)
N2 0.026(2) 0.028(2) 0.0152(17) 0.0030(16) 0.0028(15) 0.0066(17)
O3 0.040(2) 0.066(2) 0.0249(17) -0.0089(16) 0.0057(15) 0.0062(18)
O4 0.031(2) 0.090(3) 0.0349(19) -0.0199(19) 0.0012(16) -0.005(2)

loop_
_atom_type_symbol
_atom_type_description
_atom_type_scat_dispersion_real
_atom_type_scat_dispersion_imag
_atom_type_scat_source
C C 0.0033 0.0016 'International Tables Vol C Tables 4.2.6.8 and 6.1.1.4'
H H 0.0000 0.0000 'International Tables Vol C Tables 4.2.6.8 and 6.1.1.4'
N N 0.0061 0.0033 'International Tables Vol C Tables 4.2.6.8 and 6.1.1.4'
O O 0.0106 0.0060 'International Tables Vol C Tables 4.2.6.8 and 6.1.1.4'
Pd Pd -0.9988 1.0072 'International Tables Vol C Tables 4.2.6.8 and 6.1.1.4'

loop_
_geom_angle_atom_site_label_1
_geom_angle_atom_site_label_2
_geom_angle_atom_site_label_3
_geom_angle
_geom_angle_site_symmetry_1
_geom_angle_site_symmetry_3
_geom_angle_publ_flag
N1 Pd1 N2 87.95(13) . . ?
N1 Pd1 N3 94.93(13) . . ?
N2 Pd1 N3 177.09(13) . . ?
N1 Pd1 N4 174.74(13) . . ?
N2 Pd1 N4 96.68(13) . . ?
N3 Pd1 N4 80.46(12) . . ?
C11 O6 C12 115.1(3) . . ?
C13 O8 C14 116.2(3) . . ?
O1 N1 O2 119.7(4) . . ?
O1 N1 Pd1 121.0(3) . . ?
O2 N1 Pd1 119.3(3) . . ?
C1 N3 C5 119.0(3) . . ?
C1 N3 Pd1 126.5(3) . . ?
C5 N3 Pd1 114.5(2) . . ?
C10 N4 C6 119.4(3) . . ?
C10 N4 Pd1 126.1(3) . . ?
C6 N4 Pd1 114.4(3) . . ?
N3 C1 C2 122.4(4) . . ?
N3 C1 H1 118.8 . . ?
C2 C1 H1 118.8 . . ?
C1 C2 C3 119.4(4) . . ?
C1 C2 H2 120.3 . . ?
C3 C2 H2 120.3 . . ?
C2 C3 C4 118.9(4) . . ?
C2 C3 C11 118.6(4) . . ?
C4 C3 C11 122.5(4) . . ?
C3 C4 C5 119.4(4) . . ?
C3 C4 H4 120.3 . . ?
C5 C4 H4 120.3 . . ?
N3 C5 C4 120.9(3) . . ?
N3 C5 C6 115.2(3) . . ?
C4 C5 C6 123.9(3) . . ?
N4 C6 C7 121.0(3) . . ?
N4 C6 C5 115.3(3) . . ?
C7 C6 C5 123.7(3) . . ?
C6 C7 C8 119.7(3) . . ?
C6 C7 H7 120.2 . . ?
C8 C7 H7 120.2 . . ?
C7 C8 C9 119.0(4) . . ?
C7 C8 C13 119.6(3) . . ?
C9 C8 C13 121.3(3) . . ?
C10 C9 C8 118.4(4) . . ?
C10 C9 H9 120.8 . . ?
C8 C9 H9 120.8 . . ?
N4 C10 C9 122.4(4) . . ?
N4 C10 H10 118.8 . . ?
C9 C10 H10 118.8 . . ?
O5 C11 O6 124.7(4) . . ?
O5 C11 C3 123.1(4) . . ?
O6 C11 C3 112.2(3) . . ?
O6 C12 H12A 109.5 . . ?
O6 C12 H12B 109.5 . . ?
H12A C12 H12B 109.5 . . ?
O6 C12 H12C 109.5 . . ?
H12A C12 H12C 109.5 . . ?
H12B C12 H12C 109.5 . . ?
O7 C13 O8 125.6(4) . . ?
O7 C13 C8 124.2(4) . . ?
O8 C13 C8 110.2(3) . . ?
O8 C14 H14A 109.5 . . ?
O8 C14 H14B 109.5 . . ?
H14A C14 H14B 109.5 . . ?
O8 C14 H14C 109.5 . . ?
H14A C14 H14C 109.5 . . ?
H14B C14 H14C 109.5 . . ?
O4 N2 O3 119.9(4) . . ?
O4 N2 Pd1 120.8(3) . . ?
O3 N2 Pd1 119.3(3) . . ?

loop_
_geom_bond_atom_site_label_1
_geom_bond_atom_site_label_2
_geom_bond_distance
_geom_bond_site_symmetry_2
_geom_bond_publ_flag
Pd1 N1 2.002(3) . ?
Pd1 N2 2.006(3) . ?
Pd1 N3 2.037(3) . ?
Pd1 N4 2.043(3) . ?
O1 N1 1.218(5) . ?
O2 N1 1.221(4) . ?
O5 C11 1.200(5) . ?
O6 C11 1.333(5) . ?
O6 C12 1.456(4) . ?
O7 C13 1.202(4) . ?
O8 C13 1.326(5) . ?
O8 C14 1.453(5) . ?
N3 C1 1.338(5) . ?
N3 C5 1.364(5) . ?
N4 C10 1.338(5) . ?
N4 C6 1.358(4) . ?
C1 C2 1.376(5) . ?
C1 H1 0.9500 . ?
C2 C3 1.381(5) . ?
C2 H2 0.9500 . ?
C3 C4 1.386(5) . ?
C3 C11 1.498(5) . ?
C4 C5 1.391(5) . ?
C4 H4 0.9500 . ?
C5 C6 1.472(5) . ?
C6 C7 1.374(5) . ?
C7 C8 1.388(5) . ?
C7 H7 0.9500 . ?
C8 C9 1.394(5) . ?
C8 C13 1.501(5) . ?
C9 C10 1.379(5) . ?
C9 H9 0.9500 . ?
C10 H10 0.9500 . ?
C12 H12A 0.9800 . ?
C12 H12B 0.9800 . ?
C12 H12C 0.9800 . ?
C14 H14A 0.9800 . ?
C14 H14B 0.9800 . ?
C14 H14C 0.9800 . ?
N2 O4 1.222(5) . ?
N2 O3 1.227(4) . ?

loop_
_geom_torsion_atom_site_label_1
_geom_torsion_atom_site_label_2
_geom_torsion_atom_site_label_3
_geom_torsion_atom_site_label_4
_geom_torsion
_geom_torsion_site_symmetry_1
_geom_torsion_site_symmetry_2
_geom_torsion_site_symmetry_3
_geom_torsion_site_symmetry_4
_geom_torsion_publ_flag
C5 N3 C1 C2 -1.6(6) . . . . ?
Pd1 N3 C1 C2 -179.7(3) . . . . ?
N3 C1 C2 C3 0.5(6) . . . . ?
C1 C2 C3 C4 0.2(6) . . . . ?
C1 C2 C3 C11 179.5(4) . . . . ?
C2 C3 C4 C5 0.2(6) . . . . ?
C11 C3 C4 C5 -179.1(4) . . . . ?
C1 N3 C5 C4 2.0(6) . . . . ?
Pd1 N3 C5 C4 -179.7(3) . . . . ?
C1 N3 C5 C6 -178.0(4) . . . . ?
Pd1 N3 C5 C6 0.3(4) . . . . ?
C3 C4 C5 N3 -1.3(6) . . . . ?
C3 C4 C5 C6 178.7(4) . . . . ?
C10 N4 C6 C7 0.2(6) . . . . ?
Pd1 N4 C6 C7 177.1(3) . . . . ?
C10 N4 C6 C5 179.2(4) . . . . ?
Pd1 N4 C6 C5 -3.8(4) . . . . ?
N3 C5 C6 N4 2.3(5) . . . . ?
C4 C5 C6 N4 -177.6(4) . . . . ?
N3 C5 C6 C7 -178.7(4) . . . . ?
C4 C5 C6 C7 1.4(6) . . . . ?
N4 C6 C7 C8 -0.3(6) . . . . ?
C5 C6 C7 C8 -179.3(4) . . . . ?
C6 C7 C8 C9 0.5(6) . . . . ?
C6 C7 C8 C13 -179.1(4) . . . . ?
C7 C8 C9 C10 -0.6(6) . . . . ?
C13 C8 C9 C10 179.1(4) . . . . ?
C6 N4 C10 C9 -0.3(6) . . . . ?
Pd1 N4 C10 C9 -176.8(3) . . . . ?
C8 C9 C10 N4 0.4(6) . . . . ?
C12 O6 C11 O5 -4.4(6) . . . . ?
C12 O6 C11 C3 174.5(3) . . . . ?
C2 C3 C11 O5 3.0(6) . . . . ?
C4 C3 C11 O5 -177.7(4) . . . . ?
C2 C3 C11 O6 -175.9(4) . . . . ?
C4 C3 C11 O6 3.3(6) . . . . ?
C14 O8 C13 O7 2.2(6) . . . . ?
C14 O8 C13 C8 -177.9(3) . . . . ?
C7 C8 C13 O7 -19.3(6) . . . . ?
C9 C8 C13 O7 161.1(4) . . . . ?
C7 C8 C13 O8 160.8(4) . . . . ?
C9 C8 C13 O8 -18.8(5) . . . . ?
